data_4063377
loop_
_publ_author_name
'Kirillov, Evgeny'
'Marquet, Nicolas'
'Bader, Manuela'
'Razavi, Abbas'
'Belia, Vincenzo'
'Hampel, Frank'
'Roisnel, Thierry'
'Gladysz, John A.'
'Carpentier, Jean-Fran\,cois'

_publ_section_title
;
 Chiral-at-ansa-Bridged Group 4 Metallocene Complexes
 {(R1R2C)-(3,6-tBu2Flu)(3-R3-5-Me-C5H2)}MCl2: Synthesis, Structure,
 Stereochemistry, and Use in Highly Isoselective Propylene Polymerization
;
_journal_coden_ASTM ORGND7
_journal_issue 2
_journal_name_full Organometallics
_journal_page_first 263
_journal_page_last 272
_journal_paper_doi 10.1021/om100897j
_journal_volume 30
_journal_year 2011
_chemical_formula_sum 'C32 H40 Cl2 Zr'
_chemical_formula_weight 586.76
_space_group_IT_number 14
_symmetry_cell_setting monoclinic
_symmetry_space_group_name_Hall '-P 2ybc'
_symmetry_space_group_name_H-M 'P 1 21/c 1'
_atom_sites_solution_hydrogens geom
_atom_sites_solution_primary direct
_atom_sites_solution_secondary difmap
_audit_creation_method SHELXL-97
_cell_angle_alpha 90.00
_cell_angle_beta 106.5090(10)
_cell_angle_gamma 90.00
_cell_formula_units_Z 4
_cell_length_a 10.4377(2)
_cell_length_b 21.6825(6)
_cell_length_c 13.6979(3)
_cell_measurement_reflns_used 6736
_cell_measurement_temperature 173(2)
_cell_volume 2972.25(12)
_computing_cell_refinement DENZO-SMN
_computing_data_collection 'Nonius Collect'
_computing_data_reduction DENZO-SMN
_computing_molecular_graphics 'SHELXTL NT'
_computing_publication_material 'SHELXTL NT'
_computing_structure_refinement 'SHELXL-97 (Sheldrick, 1997)'
_computing_structure_solution 'SHELXS-97 (Sheldrick, 1990)'
_diffrn_ambient_temperature 173(2)
_diffrn_detector_area_resol_mean 9
_diffrn_measured_fraction_theta_full 0.999
_diffrn_measured_fraction_theta_max 0.999
_diffrn_measurement_device_type 'Nonius KappaCCD'
_diffrn_radiation_monochromator graphite
_diffrn_radiation_source 'fine-focus rotating anode'
_diffrn_radiation_type MoK\a
_diffrn_radiation_wavelength 0.71073
_diffrn_reflns_av_R_equivalents 0.0222
_diffrn_reflns_av_sigmaI/netI 0.0418
_diffrn_reflns_limit_h_max 13
_diffrn_reflns_limit_h_min -13
_diffrn_reflns_limit_k_max 28
_diffrn_reflns_limit_k_min -26
_diffrn_reflns_limit_l_max 17
_diffrn_reflns_limit_l_min -17
_diffrn_reflns_number 11688
_diffrn_reflns_theta_full 27.47
_diffrn_reflns_theta_max 27.47
_diffrn_reflns_theta_min 1.81
_exptl_absorpt_coefficient_mu 0.568
_exptl_absorpt_correction_T_max 0.9197
_exptl_absorpt_correction_T_min 0.8711
_exptl_absorpt_correction_type 'empirical (Scalepack)'
_exptl_crystal_colour red
_exptl_crystal_density_diffrn 1.311
_exptl_crystal_density_method 'not measured'
_exptl_crystal_description plate
_exptl_crystal_F_000 1224
_exptl_crystal_size_max 0.25
_exptl_crystal_size_mid 0.20
_exptl_crystal_size_min 0.15
_refine_diff_density_max 0.414
_refine_diff_density_min -0.518
_refine_diff_density_rms 0.094
_refine_ls_extinction_method none
_refine_ls_goodness_of_fit_ref 1.045
_refine_ls_hydrogen_treatment 'riding model'
_refine_ls_matrix_type full
_refine_ls_number_parameters 326
_refine_ls_number_reflns 6802
_refine_ls_number_restraints 0
_refine_ls_restrained_S_all 1.045
_refine_ls_R_factor_all 0.0512
_refine_ls_R_factor_gt 0.0335
_refine_ls_shift/su_max 0.002
_refine_ls_shift/su_mean 0.000
_refine_ls_structure_factor_coef Fsqd
_refine_ls_weighting_details 'calc w=1/[\s^2^(Fo^2^)+(0.0541P)^2^+0.0000P] where P=(Fo^2^+2Fc^2^)/3'
_refine_ls_weighting_scheme calc
_refine_ls_wR_factor_gt 0.0836
_refine_ls_wR_factor_ref 0.0954
_reflns_number_gt 5278
_reflns_number_total 6802
_reflns_threshold_expression >2sigma(I)
_cod_data_source_file om100897j_si_001.cif
_cod_data_source_block ek02_complex3e
_cod_depositor_comments
;
The following automatic conversions were performed:

'_symmetry_cell_setting' value 'Monoclinic' changed to 'monoclinic'
according to the built-in table from CIF Core dictionary named
'cif_core.dic' version 2.4.1 from 2010-06-29.

Automatic conversion script
Id: cif_fix_values 1646 2011-03-28 12:23:43Z adriana 

 Updated bibliographic information.

 Antanas Vaitkus,
 2019-09-24
;
_cod_original_sg_symbol_H-M P2(1)/c
_cod_database_code 4063377

loop_
_symmetry_equiv_pos_as_xyz
'x, y, z'
'-x, y+1/2, -z+1/2'
'-x, -y, -z'
'x, -y-1/2, z-1/2'

loop_
_atom_site_label
_atom_site_type_symbol
_atom_site_fract_x
_atom_site_fract_y
_atom_site_fract_z
_atom_site_U_iso_or_equiv
_atom_site_adp_type
_atom_site_occupancy
_atom_site_symmetry_multiplicity
_atom_site_calc_flag
_atom_site_refinement_flags
_atom_site_disorder_assembly
_atom_site_disorder_group
Zr1 Zr 0.371371(18) 0.660402(10) 0.669876(14) 0.02579(8) Uani 1 1 d . . .
Cl1 Cl 0.38113(6) 0.60706(3) 0.82600(4) 0.04639(17) Uani 1 1 d . . .
C1 C 0.3522(2) 0.62610(11) 0.44830(15) 0.0321(5) Uani 1 1 d . . .
H1A H 0.3562 0.6570 0.3961 0.039 Uiso 1 1 calc R . .
H1B H 0.3420 0.5845 0.4173 0.039 Uiso 1 1 calc R . .
Cl2 Cl 0.39119(6) 0.76498(3) 0.73704(4) 0.03928(15) Uani 1 1 d . . .
C11 C 0.2404(2) 0.64021(11) 0.49481(15) 0.0300(5) Uani 1 1 d . . .
C12 C 0.2003(2) 0.69958(11) 0.51919(16) 0.0312(5) Uani 1 1 d . . .
C12A C 0.2180(2) 0.76083(11) 0.47288(19) 0.0404(6) Uani 1 1 d . . .
H12A H 0.1331 0.7833 0.4551 0.061 Uiso 1 1 calc R . .
H12B H 0.2464 0.7540 0.4114 0.061 Uiso 1 1 calc R . .
H12C H 0.2861 0.7850 0.5220 0.061 Uiso 1 1 calc R . .
C13 C 0.1278(2) 0.69094(11) 0.59198(17) 0.0326(5) Uani 1 1 d . . .
H13A H 0.0807 0.7244 0.6184 0.039 Uiso 1 1 calc R . .
C14 C 0.1198(2) 0.62760(11) 0.61242(17) 0.0317(5) Uani 1 1 d . . .
C14A C 0.0293(2) 0.59714(12) 0.66848(19) 0.0390(5) Uani 1 1 d . . .
C14D C -0.1125(2) 0.59613(15) 0.5932(2) 0.0548(7) Uani 1 1 d . . .
H14A H -0.1435 0.6385 0.5764 0.082 Uiso 1 1 calc R . .
H14B H -0.1736 0.5747 0.6245 0.082 Uiso 1 1 calc R . .
H14C H -0.1103 0.5745 0.5309 0.082 Uiso 1 1 calc R . .
C14C C 0.0259(3) 0.63353(13) 0.7633(2) 0.0466(6) Uani 1 1 d . . .
H14D H 0.1145 0.6326 0.8128 0.070 Uiso 1 1 calc R . .
H14E H -0.0395 0.6149 0.7935 0.070 Uiso 1 1 calc R . .
H14F H 0.0005 0.6763 0.7443 0.070 Uiso 1 1 calc R . .
C14B C 0.0720(3) 0.53050(13) 0.6980(2) 0.0529(7) Uani 1 1 d . . .
H14G H 0.1649 0.5300 0.7408 0.079 Uiso 1 1 calc R . .
H14H H 0.0645 0.5062 0.6362 0.079 Uiso 1 1 calc R . .
H14I H 0.0141 0.5127 0.7357 0.079 Uiso 1 1 calc R . .
C15 C 0.19487(19) 0.59660(11) 0.55544(15) 0.0300(5) Uani 1 1 d . . .
H15A H 0.1993 0.5508 0.5484 0.036 Uiso 1 1 calc R . .
C21 C 0.4745(2) 0.62966(10) 0.53971(15) 0.0282(4) Uani 1 1 d . . .
C22 C 0.5192(2) 0.58336(10) 0.61808(15) 0.0276(4) Uani 1 1 d . . .
C23 C 0.4882(2) 0.52011(10) 0.62449(16) 0.0306(5) Uani 1 1 d . . .
H23A H 0.4243 0.5005 0.5699 0.037 Uiso 1 1 calc R . .
C24 C 0.5518(2) 0.48765(11) 0.71064(16) 0.0310(5) Uani 1 1 d . . .
H24A H 0.5318 0.4450 0.7132 0.037 Uiso 1 1 calc R . .
C25 C 0.6463(2) 0.51449(11) 0.79667(16) 0.0304(5) Uani 1 1 d . . .
C25D C 0.6119(3) 0.43312(15) 0.9181(2) 0.0583(8) Uani 1 1 d . . .
H25A H 0.5416 0.4590 0.9312 0.087 Uiso 1 1 calc R . .
H25B H 0.6561 0.4097 0.9797 0.087 Uiso 1 1 calc R . .
H25C H 0.5723 0.4045 0.8624 0.087 Uiso 1 1 calc R . .
C25C C 0.7866(4) 0.51202(15) 0.9808(2) 0.0730(10) Uani 1 1 d . . .
H25D H 0.7242 0.5418 0.9959 0.109 Uiso 1 1 calc R . .
H25E H 0.8614 0.5341 0.9668 0.109 Uiso 1 1 calc R . .
H25F H 0.8205 0.4847 1.0395 0.109 Uiso 1 1 calc R . .
C25B C 0.8156(3) 0.43160(15) 0.8593(2) 0.0638(9) Uani 1 1 d . . .
H25G H 0.8594 0.4054 0.9175 0.096 Uiso 1 1 calc R . .
H25H H 0.8829 0.4566 0.8403 0.096 Uiso 1 1 calc R . .
H25I H 0.7688 0.4057 0.8016 0.096 Uiso 1 1 calc R . .
C25A C 0.7149(2) 0.47406(11) 0.88847(17) 0.0364(5) Uani 1 1 d . . .
C26 C 0.67483(19) 0.57601(11) 0.79211(16) 0.0305(5) Uani 1 1 d . . .
H26A H 0.7369 0.5952 0.8484 0.037 Uiso 1 1 calc R . .
C27 C 0.61293(19) 0.61113(10) 0.70474(16) 0.0281(5) Uani 1 1 d . . .
C28 C 0.62919(19) 0.67426(10) 0.68026(16) 0.0286(5) Uani 1 1 d . . .
C29 C 0.7119(2) 0.72133(11) 0.73583(18) 0.0346(5) Uani 1 1 d . . .
H29A H 0.7647 0.7137 0.8036 0.041 Uiso 1 1 calc R . .
C30B C 0.9030(4) 0.85040(19) 0.6938(3) 0.0886(13) Uani 1 1 d . . .
H30A H 0.9543 0.8859 0.7284 0.133 Uiso 1 1 calc R . .
H30B H 0.8542 0.8619 0.6239 0.133 Uiso 1 1 calc R . .
H30C H 0.9641 0.8163 0.6924 0.133 Uiso 1 1 calc R . .
C30 C 0.7165(2) 0.77799(11) 0.69273(19) 0.0383(5) Uani 1 1 d . . .
C30A C 0.8046(2) 0.83042(12) 0.7505(2) 0.0499(7) Uani 1 1 d . . .
C30D C 0.7156(3) 0.88437(15) 0.7616(3) 0.0806(12) Uani 1 1 d . . .
H30D H 0.7703 0.9161 0.8050 0.121 Uiso 1 1 calc R . .
H30E H 0.6473 0.8698 0.7925 0.121 Uiso 1 1 calc R . .
H30F H 0.6723 0.9018 0.6943 0.121 Uiso 1 1 calc R . .
C30C C 0.8843(3) 0.81087(15) 0.8574(3) 0.0782(11) Uani 1 1 d . . .
H30G H 0.9364 0.8460 0.8927 0.117 Uiso 1 1 calc R . .
H30H H 0.9448 0.7771 0.8530 0.117 Uiso 1 1 calc R . .
H30I H 0.8228 0.7970 0.8953 0.117 Uiso 1 1 calc R . .
C31 C 0.6358(2) 0.78801(12) 0.59031(19) 0.0407(6) Uani 1 1 d . . .
H31A H 0.6397 0.8271 0.5600 0.049 Uiso 1 1 calc R . .
C32 C 0.5538(2) 0.74418(11) 0.53445(17) 0.0357(5) Uani 1 1 d . . .
H32A H 0.5012 0.7529 0.4670 0.043 Uiso 1 1 calc R . .
C33 C 0.5477(2) 0.68525(11) 0.57802(16) 0.0297(5) Uani 1 1 d . . .

loop_
_atom_site_aniso_label
_atom_site_aniso_U_11
_atom_site_aniso_U_22
_atom_site_aniso_U_33
_atom_site_aniso_U_23
_atom_site_aniso_U_13
_atom_site_aniso_U_12
Zr1 0.02596(11) 0.03031(13) 0.02169(11) 0.00012(8) 0.00772(8) 0.00255(8)
Cl1 0.0448(3) 0.0670(5) 0.0329(3) 0.0182(3) 0.0199(2) 0.0147(3)
C1 0.0386(12) 0.0360(13) 0.0219(10) -0.0012(9) 0.0088(9) -0.0024(10)
Cl2 0.0442(3) 0.0366(3) 0.0363(3) -0.0093(2) 0.0104(2) 0.0027(2)
C11 0.0280(10) 0.0356(12) 0.0221(10) 0.0004(9) 0.0003(8) -0.0014(9)
C12 0.0276(10) 0.0344(13) 0.0273(11) 0.0021(9) 0.0005(8) 0.0021(9)
C12A 0.0410(12) 0.0388(14) 0.0374(13) 0.0071(11) 0.0044(10) 0.0016(11)
C13 0.0258(10) 0.0338(13) 0.0374(12) 0.0012(10) 0.0077(9) 0.0052(9)
C14 0.0239(10) 0.0351(13) 0.0361(12) -0.0001(10) 0.0086(8) 0.0018(9)
C14A 0.0360(12) 0.0388(14) 0.0485(14) -0.0002(11) 0.0224(10) -0.0003(10)
C14D 0.0355(13) 0.071(2) 0.0638(18) -0.0063(15) 0.0229(12) -0.0083(13)
C14C 0.0448(13) 0.0504(17) 0.0537(16) -0.0016(13) 0.0289(12) 0.0007(12)
C14B 0.0617(17) 0.0433(16) 0.0666(18) 0.0076(14) 0.0389(14) -0.0021(13)
C15 0.0277(10) 0.0325(12) 0.0293(11) -0.0039(9) 0.0076(8) -0.0014(9)
C21 0.0294(10) 0.0324(13) 0.0258(10) -0.0012(9) 0.0127(8) 0.0008(9)
C22 0.0284(10) 0.0310(12) 0.0258(10) -0.0006(9) 0.0117(8) 0.0033(8)
C23 0.0319(10) 0.0336(13) 0.0284(11) -0.0046(9) 0.0118(9) -0.0006(9)
C24 0.0343(11) 0.0291(12) 0.0336(11) -0.0006(9) 0.0163(9) -0.0004(9)
C25 0.0296(10) 0.0317(13) 0.0310(11) 0.0032(9) 0.0101(8) 0.0051(9)
C25D 0.0629(17) 0.071(2) 0.0441(15) 0.0213(15) 0.0205(13) 0.0003(15)
C25C 0.101(3) 0.0517(19) 0.0428(16) 0.0110(14) -0.0172(16) 0.0003(18)
C25B 0.0611(18) 0.065(2) 0.070(2) 0.0243(16) 0.0256(15) 0.0270(15)
C25A 0.0374(12) 0.0364(14) 0.0344(12) 0.0069(10) 0.0084(9) 0.0027(10)
C26 0.0246(10) 0.0365(13) 0.0299(11) -0.0001(9) 0.0071(8) 0.0032(9)
C27 0.0234(9) 0.0309(12) 0.0319(11) -0.0003(9) 0.0112(8) 0.0025(8)
C28 0.0242(9) 0.0314(12) 0.0314(11) 0.0008(9) 0.0098(8) 0.0003(8)
C29 0.0239(10) 0.0350(13) 0.0418(13) -0.0002(10) 0.0045(9) 0.0008(9)
C30B 0.066(2) 0.082(3) 0.122(3) -0.013(2) 0.033(2) -0.039(2)
C30 0.0271(10) 0.0339(14) 0.0518(14) 0.0012(11) 0.0077(10) -0.0024(9)
C30A 0.0349(13) 0.0336(15) 0.0726(19) -0.0029(13) 0.0013(12) -0.0046(11)
C30D 0.0533(18) 0.0425(18) 0.127(3) -0.0199(19) -0.0049(19) 0.0028(14)
C30C 0.064(2) 0.0467(19) 0.091(3) -0.0096(17) -0.0303(18) -0.0079(16)
C31 0.0385(12) 0.0354(14) 0.0481(14) 0.0106(11) 0.0122(10) -0.0027(10)
C32 0.0356(11) 0.0388(14) 0.0333(12) 0.0070(10) 0.0106(9) 0.0002(10)
C33 0.0269(10) 0.0349(13) 0.0300(11) 0.0002(9) 0.0124(8) 0.0004(9)

loop_
_atom_type_symbol
_atom_type_description
_atom_type_scat_dispersion_real
_atom_type_scat_dispersion_imag
_atom_type_scat_source
C C 0.0033 0.0016 'International Tables Vol C Tables 4.2.6.8 and 6.1.1.4'
H H 0.0000 0.0000 'International Tables Vol C Tables 4.2.6.8 and 6.1.1.4'
Cl Cl 0.1484 0.1585 'International Tables Vol C Tables 4.2.6.8 and 6.1.1.4'
Zr Zr -2.9673 0.5597 'International Tables Vol C Tables 4.2.6.8 and 6.1.1.4'

loop_
_geom_angle_atom_site_label_1
_geom_angle_atom_site_label_2
_geom_angle_atom_site_label_3
_geom_angle
_geom_angle_site_symmetry_1
_geom_angle_site_symmetry_3
_geom_angle_publ_flag
Cl1 Zr1 C21 127.29(5) . . ?
Cl1 Zr1 Cl2 97.71(2) . . ?
C21 Zr1 Cl2 121.78(6) . . ?
Cl1 Zr1 C11 131.11(6) . . ?
C21 Zr1 C11 57.94(7) . . ?
Cl2 Zr1 C11 120.17(6) . . ?
Cl1 Zr1 C12 138.33(6) . . ?
C21 Zr1 C12 81.16(7) . . ?
Cl2 Zr1 C12 87.65(6) . . ?
C11 Zr1 C12 33.72(8) . . ?
Cl1 Zr1 C15 97.47(5) . . ?
C21 Zr1 C15 77.67(7) . . ?
Cl2 Zr1 C15 136.75(5) . . ?
C11 Zr1 C15 33.74(7) . . ?
C12 Zr1 C15 55.28(7) . . ?
Cl1 Zr1 C22 93.28(5) . . ?
C21 Zr1 C22 34.05(7) . . ?
Cl2 Zr1 C22 137.23(5) . . ?
C11 Zr1 C22 79.66(7) . . ?
C12 Zr1 C22 110.49(7) . . ?
C15 Zr1 C22 81.70(7) . . ?
Cl1 Zr1 C13 106.38(5) . . ?
C21 Zr1 C13 111.23(7) . . ?
Cl2 Zr1 C13 83.32(5) . . ?
C11 Zr1 C13 54.65(7) . . ?
C12 Zr1 C13 32.96(7) . . ?
C15 Zr1 C13 53.54(7) . . ?
C22 Zr1 C13 132.44(7) . . ?
Cl1 Zr1 C33 132.97(5) . . ?
C21 Zr1 C33 33.50(7) . . ?
Cl2 Zr1 C33 89.65(5) . . ?
C11 Zr1 C33 80.51(7) . . ?
C12 Zr1 C33 88.10(7) . . ?
C15 Zr1 C33 108.39(7) . . ?
C22 Zr1 C33 54.30(7) . . ?
C13 Zr1 C33 120.63(7) . . ?
Cl1 Zr1 C14 85.53(5) . . ?
C21 Zr1 C14 108.76(7) . . ?
Cl2 Zr1 C14 109.70(5) . . ?
C11 Zr1 C14 54.64(7) . . ?
C12 Zr1 C14 54.23(7) . . ?
C15 Zr1 C14 32.29(7) . . ?
C22 Zr1 C14 112.29(7) . . ?
C13 Zr1 C14 31.62(7) . . ?
C33 Zr1 C14 135.10(7) . . ?
Cl1 Zr1 C27 81.29(5) . . ?
C21 Zr1 C27 54.81(7) . . ?
Cl2 Zr1 C27 109.43(5) . . ?
C11 Zr1 C27 110.07(7) . . ?
C12 Zr1 C27 135.61(7) . . ?
C15 Zr1 C27 112.78(7) . . ?
C22 Zr1 C27 32.19(6) . . ?
C13 Zr1 C27 164.46(7) . . ?
C33 Zr1 C27 52.79(7) . . ?
C14 Zr1 C27 139.97(7) . . ?
Cl1 Zr1 C28 102.65(5) . . ?
C21 Zr1 C28 54.46(7) . . ?
Cl2 Zr1 C28 84.20(5) . . ?
C11 Zr1 C28 110.32(7) . . ?
C12 Zr1 C28 119.01(7) . . ?
C15 Zr1 C28 130.85(7) . . ?
C22 Zr1 C28 53.04(7) . . ?
C13 Zr1 C28 149.64(7) . . ?
C33 Zr1 C28 31.77(6) . . ?
C14 Zr1 C28 163.02(7) . . ?
C27 Zr1 C28 31.17(7) . . ?
C11 C1 C21 102.21(16) . . ?
C12 C11 C15 107.11(19) . . ?
C12 C11 C1 126.6(2) . . ?
C15 C11 C1 122.4(2) . . ?
C12 C11 Zr1 74.15(11) . . ?
C15 C11 Zr1 74.51(12) . . ?
C1 C11 Zr1 99.60(12) . . ?
C11 C12 C13 107.2(2) . . ?
C11 C12 C12A 128.3(2) . . ?
C13 C12 C12A 124.4(2) . . ?
C11 C12 Zr1 72.13(11) . . ?
C13 C12 Zr1 76.76(12) . . ?
C12A C12 Zr1 120.67(14) . . ?
C14 C13 C12 109.9(2) . . ?
C14 C13 Zr1 76.83(12) . . ?
C12 C13 Zr1 70.27(11) . . ?
C13 C14 C15 106.2(2) . . ?
C13 C14 C14A 127.0(2) . . ?
C15 C14 C14A 126.0(2) . . ?
C13 C14 Zr1 71.56(12) . . ?
C15 C14 Zr1 68.36(11) . . ?
C14A C14 Zr1 132.68(15) . . ?
C14 C14A C14C 111.8(2) . . ?
C14 C14A C14B 111.4(2) . . ?
C14C C14A C14B 109.8(2) . . ?
C14 C14A C14D 106.4(2) . . ?
C14C C14A C14D 109.0(2) . . ?
C14B C14A C14D 108.3(2) . . ?
C14 C15 C11 109.4(2) . . ?
C14 C15 Zr1 79.35(12) . . ?
C11 C15 Zr1 71.75(12) . . ?
C33 C21 C22 106.48(18) . . ?
C33 C21 C1 125.3(2) . . ?
C22 C21 C1 126.6(2) . . ?
C33 C21 Zr1 78.62(12) . . ?
C22 C21 Zr1 76.24(12) . . ?
C1 C21 Zr1 100.13(13) . . ?
C23 C22 C27 117.88(19) . . ?
C23 C22 C21 133.3(2) . . ?
C27 C22 C21 108.80(19) . . ?
C23 C22 Zr1 117.18(14) . . ?
C27 C22 Zr1 79.42(12) . . ?
C21 C22 Zr1 69.71(11) . . ?
C24 C23 C22 119.1(2) . . ?
C23 C24 C25 123.5(2) . . ?
C26 C25 C24 117.81(19) . . ?
C26 C25 C25A 122.4(2) . . ?
C24 C25 C25A 119.7(2) . . ?
C25C C25A C25 112.2(2) . . ?
C25C C25A C25B 109.3(2) . . ?
C25 C25A C25B 108.9(2) . . ?
C25C C25A C25D 108.1(2) . . ?
C25 C25A C25D 110.42(19) . . ?
C25B C25A C25D 107.8(2) . . ?
C25 C26 C27 120.7(2) . . ?
C26 C27 C28 131.2(2) . . ?
C26 C27 C22 120.9(2) . . ?
C28 C27 C22 107.77(18) . . ?
C26 C27 Zr1 123.55(14) . . ?
C28 C27 Zr1 75.09(11) . . ?
C22 C27 Zr1 68.38(11) . . ?
C29 C28 C27 131.3(2) . . ?
C29 C28 C33 120.5(2) . . ?
C27 C28 C33 108.08(19) . . ?
C29 C28 Zr1 124.21(15) . . ?
C27 C28 Zr1 73.74(11) . . ?
C33 C28 Zr1 70.02(11) . . ?
C30 C29 C28 120.5(2) . . ?
C29 C30 C31 118.4(2) . . ?
C29 C30 C30A 122.1(2) . . ?
C31 C30 C30A 119.5(2) . . ?
C30B C30A C30C 107.9(3) . . ?
C30B C30A C30D 110.6(3) . . ?
C30C C30A C30D 107.3(3) . . ?
C30B C30A C30 110.0(3) . . ?
C30C C30A C30 111.9(2) . . ?
C30D C30A C30 109.1(2) . . ?
C32 C31 C30 123.1(2) . . ?
C31 C32 C33 119.3(2) . . ?
C32 C33 C28 118.3(2) . . ?
C32 C33 C21 132.9(2) . . ?
C28 C33 C21 108.75(19) . . ?
C32 C33 Zr1 121.30(15) . . ?
C28 C33 Zr1 78.21(12) . . ?
C21 C33 Zr1 67.88(11) . . ?

loop_
_geom_bond_atom_site_label_1
_geom_bond_atom_site_label_2
_geom_bond_distance
_geom_bond_site_symmetry_2
_geom_bond_publ_flag
Zr1 Cl1 2.4078(6) . ?
Zr1 C21 2.423(2) . ?
Zr1 Cl2 2.4336(6) . ?
Zr1 C11 2.4388(19) . ?
Zr1 C12 2.465(2) . ?
Zr1 C15 2.475(2) . ?
Zr1 C22 2.510(2) . ?
Zr1 C13 2.549(2) . ?
Zr1 C33 2.564(2) . ?
Zr1 C14 2.616(2) . ?
Zr1 C27 2.654(2) . ?
Zr1 C28 2.671(2) . ?
C1 C11 1.511(3) . ?
C1 C21 1.515(3) . ?
C11 C12 1.422(3) . ?
C11 C15 1.426(3) . ?
C12 C13 1.425(3) . ?
C12 C12A 1.506(3) . ?
C13 C14 1.409(3) . ?
C14 C15 1.422(3) . ?
C14 C14A 1.527(3) . ?
C14A C14C 1.528(4) . ?
C14A C14B 1.532(4) . ?
C14A C14D 1.545(3) . ?
C21 C33 1.444(3) . ?
C21 C22 1.447(3) . ?
C22 C23 1.418(3) . ?
C22 C27 1.438(3) . ?
C23 C24 1.372(3) . ?
C24 C25 1.428(3) . ?
C25 C26 1.372(3) . ?
C25 C25A 1.533(3) . ?
C25D C25A 1.535(4) . ?
C25C C25A 1.517(4) . ?
C25B C25A 1.533(4) . ?
C26 C27 1.411(3) . ?
C27 C28 1.431(3) . ?
C28 C29 1.412(3) . ?
C28 C33 1.437(3) . ?
C29 C30 1.370(3) . ?
C30B C30A 1.516(5) . ?
C30 C31 1.433(3) . ?
C30 C30A 1.533(3) . ?
C30A C30C 1.525(4) . ?
C30A C30D 1.528(4) . ?
C31 C32 1.360(3) . ?
C32 C33 1.419(3) . ?

loop_
_geom_torsion_atom_site_label_1
_geom_torsion_atom_site_label_2
_geom_torsion_atom_site_label_3
_geom_torsion_atom_site_label_4
_geom_torsion
_geom_torsion_site_symmetry_1
_geom_torsion_site_symmetry_2
_geom_torsion_site_symmetry_3
_geom_torsion_site_symmetry_4
_geom_torsion_publ_flag
C21 C1 C11 C12 80.4(2) . . . . ?
C21 C1 C11 C15 -74.6(2) . . . . ?
C21 C1 C11 Zr1 3.06(18) . . . . ?
Cl1 Zr1 C11 C12 118.58(12) . . . . ?
C21 Zr1 C11 C12 -127.71(15) . . . . ?
Cl2 Zr1 C11 C12 -16.94(14) . . . . ?
C15 Zr1 C11 C12 113.33(19) . . . . ?
C22 Zr1 C11 C12 -156.14(14) . . . . ?
C13 Zr1 C11 C12 37.80(12) . . . . ?
C33 Zr1 C11 C12 -100.95(13) . . . . ?
C14 Zr1 C11 C12 76.83(14) . . . . ?
C27 Zr1 C11 C12 -145.41(12) . . . . ?
C28 Zr1 C11 C12 -112.14(13) . . . . ?
Cl1 Zr1 C11 C15 5.24(16) . . . . ?
C21 Zr1 C11 C15 118.96(15) . . . . ?
Cl2 Zr1 C11 C15 -130.27(11) . . . . ?
C12 Zr1 C11 C15 -113.33(19) . . . . ?
C22 Zr1 C11 C15 90.53(13) . . . . ?
C13 Zr1 C11 C15 -75.54(14) . . . . ?
C33 Zr1 C11 C15 145.71(14) . . . . ?
C14 Zr1 C11 C15 -36.51(12) . . . . ?
C27 Zr1 C11 C15 101.26(13) . . . . ?
C28 Zr1 C11 C15 134.53(13) . . . . ?
Cl1 Zr1 C11 C1 -115.92(13) . . . . ?
C21 Zr1 C11 C1 -2.20(13) . . . . ?
Cl2 Zr1 C11 C1 108.57(14) . . . . ?
C12 Zr1 C11 C1 125.5(2) . . . . ?
C15 Zr1 C11 C1 -121.2(2) . . . . ?
C22 Zr1 C11 C1 -30.63(14) . . . . ?
C13 Zr1 C11 C1 163.30(18) . . . . ?
C33 Zr1 C11 C1 24.55(14) . . . . ?
C14 Zr1 C11 C1 -157.67(18) . . . . ?
C27 Zr1 C11 C1 -19.90(16) . . . . ?
C28 Zr1 C11 C1 13.37(16) . . . . ?
C15 C11 C12 C13 -1.6(2) . . . . ?
C1 C11 C12 C13 -159.70(19) . . . . ?
Zr1 C11 C12 C13 -69.42(14) . . . . ?
C15 C11 C12 C12A -176.9(2) . . . . ?
C1 C11 C12 C12A 25.1(3) . . . . ?
Zr1 C11 C12 C12A 115.4(2) . . . . ?
C15 C11 C12 Zr1 67.79(14) . . . . ?
C1 C11 C12 Zr1 -90.29(19) . . . . ?
Cl1 Zr1 C12 C11 -95.63(14) . . . . ?
C21 Zr1 C12 C11 42.73(13) . . . . ?
Cl2 Zr1 C12 C11 165.40(12) . . . . ?
C15 Zr1 C12 C11 -38.35(12) . . . . ?
C22 Zr1 C12 C11 25.14(14) . . . . ?
C13 Zr1 C12 C11 -113.26(19) . . . . ?
C33 Zr1 C12 C11 75.67(13) . . . . ?
C14 Zr1 C12 C11 -78.14(14) . . . . ?
C27 Zr1 C12 C11 49.67(17) . . . . ?
C28 Zr1 C12 C11 83.36(14) . . . . ?
Cl1 Zr1 C12 C13 17.62(17) . . . . ?
C21 Zr1 C12 C13 155.99(14) . . . . ?
Cl2 Zr1 C12 C13 -81.34(13) . . . . ?
C11 Zr1 C12 C13 113.26(19) . . . . ?
C15 Zr1 C12 C13 74.91(14) . . . . ?
C22 Zr1 C12 C13 138.40(13) . . . . ?
C33 Zr1 C12 C13 -171.07(14) . . . . ?
C14 Zr1 C12 C13 35.11(13) . . . . ?
C27 Zr1 C12 C13 162.93(12) . . . . ?
C28 Zr1 C12 C13 -163.39(13) . . . . ?
Cl1 Zr1 C12 C12A 139.93(15) . . . . ?
C21 Zr1 C12 C12A -81.71(18) . . . . ?
Cl2 Zr1 C12 C12A 40.96(18) . . . . ?
C11 Zr1 C12 C12A -124.4(2) . . . . ?
C15 Zr1 C12 C12A -162.8(2) . . . . ?
C22 Zr1 C12 C12A -99.29(18) . . . . ?
C13 Zr1 C12 C12A 122.3(2) . . . . ?
C33 Zr1 C12 C12A -48.77(18) . . . . ?
C14 Zr1 C12 C12A 157.4(2) . . . . ?
C27 Zr1 C12 C12A -74.8(2) . . . . ?
C28 Zr1 C12 C12A -41.1(2) . . . . ?
C11 C12 C13 C14 -1.0(2) . . . . ?
C12A C12 C13 C14 174.51(19) . . . . ?
Zr1 C12 C13 C14 -67.21(15) . . . . ?
C11 C12 C13 Zr1 66.25(13) . . . . ?
C12A C12 C13 Zr1 -118.3(2) . . . . ?
Cl1 Zr1 C13 C14 -50.79(13) . . . . ?
C21 Zr1 C13 C14 91.55(14) . . . . ?
Cl2 Zr1 C13 C14 -146.90(13) . . . . ?
C11 Zr1 C13 C14 78.39(14) . . . . ?
C12 Zr1 C13 C14 117.1(2) . . . . ?
C15 Zr1 C13 C14 36.43(13) . . . . ?
C22 Zr1 C13 C14 59.67(16) . . . . ?
C33 Zr1 C13 C14 127.48(13) . . . . ?
C27 Zr1 C13 C14 67.1(3) . . . . ?
C28 Zr1 C13 C14 146.75(14) . . . . ?
Cl1 Zr1 C13 C12 -167.89(12) . . . . ?
C21 Zr1 C13 C12 -25.55(15) . . . . ?
Cl2 Zr1 C13 C12 96.00(13) . . . . ?
C11 Zr1 C13 C12 -38.71(13) . . . . ?
C15 Zr1 C13 C12 -80.68(14) . . . . ?
C22 Zr1 C13 C12 -57.43(17) . . . . ?
C33 Zr1 C13 C12 10.38(16) . . . . ?
C14 Zr1 C13 C12 -117.1(2) . . . . ?
C27 Zr1 C13 C12 -50.0(3) . . . . ?
C28 Zr1 C13 C12 29.7(2) . . . . ?
C12 C13 C14 C15 3.1(2) . . . . ?
Zr1 C13 C14 C15 -59.90(14) . . . . ?
C12 C13 C14 C14A -166.9(2) . . . . ?
Zr1 C13 C14 C14A 130.1(2) . . . . ?
C12 C13 C14 Zr1 63.03(14) . . . . ?
Cl1 Zr1 C14 C13 131.79(13) . . . . ?
C21 Zr1 C14 C13 -100.24(14) . . . . ?
Cl2 Zr1 C14 C13 35.18(14) . . . . ?
C11 Zr1 C14 C13 -78.43(14) . . . . ?
C12 Zr1 C14 C13 -36.65(13) . . . . ?
C15 Zr1 C14 C13 -116.63(19) . . . . ?
C22 Zr1 C14 C13 -136.50(13) . . . . ?
C33 Zr1 C14 C13 -75.32(16) . . . . ?
C27 Zr1 C14 C13 -157.43(13) . . . . ?
C28 Zr1 C14 C13 -108.4(2) . . . . ?
Cl1 Zr1 C14 C15 -111.58(13) . . . . ?
C21 Zr1 C14 C15 16.39(15) . . . . ?
Cl2 Zr1 C14 C15 151.82(12) . . . . ?
C11 Zr1 C14 C15 38.21(13) . . . . ?
C12 Zr1 C14 C15 79.98(14) . . . . ?
C22 Zr1 C14 C15 -19.86(15) . . . . ?
C13 Zr1 C14 C15 116.63(19) . . . . ?
C33 Zr1 C14 C15 41.31(17) . . . . ?
C27 Zr1 C14 C15 -40.79(18) . . . . ?
C28 Zr1 C14 C15 8.2(3) . . . . ?
Cl1 Zr1 C14 C14A 8.0(2) . . . . ?
C21 Zr1 C14 C14A 136.0(2) . . . . ?
Cl2 Zr1 C14 C14A -88.6(2) . . . . ?
C11 Zr1 C14 C14A 157.8(2) . . . . ?
C12 Zr1 C14 C14A -160.4(2) . . . . ?
C15 Zr1 C14 C14A 119.6(3) . . . . ?
C22 Zr1 C14 C14A 99.7(2) . . . . ?
C13 Zr1 C14 C14A -123.8(3) . . . . ?
C33 Zr1 C14 C14A 160.92(19) . . . . ?
C27 Zr1 C14 C14A 78.8(2) . . . . ?
C28 Zr1 C14 C14A 127.8(3) . . . . ?
C13 C14 C14A C14C -43.2(3) . . . . ?
C15 C14 C14A C14C 148.6(2) . . . . ?
Zr1 C14 C14A C14C 55.8(3) . . . . ?
C13 C14 C14A C14B -166.4(2) . . . . ?
C15 C14 C14A C14B 25.4(3) . . . . ?
Zr1 C14 C14A C14B -67.4(3) . . . . ?
C13 C14 C14A C14D 75.7(3) . . . . ?
C15 C14 C14A C14D -92.5(3) . . . . ?
Zr1 C14 C14A C14D 174.68(18) . . . . ?
C13 C14 C15 C11 -4.2(2) . . . . ?
C14A C14 C15 C11 166.0(2) . . . . ?
Zr1 C14 C15 C11 -66.16(14) . . . . ?
C13 C14 C15 Zr1 62.00(15) . . . . ?
C14A C14 C15 Zr1 -127.8(2) . . . . ?
C12 C11 C15 C14 3.6(2) . . . . ?
C1 C11 C15 C14 162.83(18) . . . . ?
Zr1 C11 C15 C14 71.17(15) . . . . ?
C12 C11 C15 Zr1 -67.55(14) . . . . ?
C1 C11 C15 Zr1 91.66(18) . . . . ?
Cl1 Zr1 C15 C14 69.23(13) . . . . ?
C21 Zr1 C15 C14 -164.13(14) . . . . ?
Cl2 Zr1 C15 C14 -40.46(16) . . . . ?
C11 Zr1 C15 C14 -114.75(19) . . . . ?
C12 Zr1 C15 C14 -76.42(14) . . . . ?
C22 Zr1 C15 C14 161.48(14) . . . . ?
C13 Zr1 C15 C14 -35.64(13) . . . . ?
C33 Zr1 C15 C14 -150.59(13) . . . . ?
C27 Zr1 C15 C14 152.89(13) . . . . ?
C28 Zr1 C15 C14 -176.85(12) . . . . ?
Cl1 Zr1 C15 C11 -176.02(12) . . . . ?
C21 Zr1 C15 C11 -49.38(13) . . . . ?
Cl2 Zr1 C15 C11 74.29(14) . . . . ?
C12 Zr1 C15 C11 38.33(13) . . . . ?
C22 Zr1 C15 C11 -83.78(13) . . . . ?
C13 Zr1 C15 C11 79.11(14) . . . . ?
C33 Zr1 C15 C11 -35.84(14) . . . . ?
C14 Zr1 C15 C11 114.75(19) . . . . ?
C27 Zr1 C15 C11 -92.37(14) . . . . ?
C28 Zr1 C15 C11 -62.10(16) . . . . ?
C11 C1 C21 C33 -86.2(2) . . . . ?
C11 C1 C21 C22 77.2(3) . . . . ?
C11 C1 C21 Zr1 -3.08(19) . . . . ?
Cl1 Zr1 C21 C33 -113.68(12) . . . . ?
Cl2 Zr1 C21 C33 18.39(14) . . . . ?
C11 Zr1 C21 C33 126.43(15) . . . . ?
C12 Zr1 C21 C33 100.04(13) . . . . ?
C15 Zr1 C21 C33 156.26(14) . . . . ?
C22 Zr1 C21 C33 -110.32(17) . . . . ?
C13 Zr1 C21 C33 113.78(13) . . . . ?
C14 Zr1 C21 C33 147.39(12) . . . . ?
C27 Zr1 C21 C33 -74.02(13) . . . . ?
C28 Zr1 C21 C33 -35.55(12) . . . . ?
Cl1 Zr1 C21 C22 -3.36(14) . . . . ?
Cl2 Zr1 C21 C22 128.72(11) . . . . ?
C11 Zr1 C21 C22 -123.25(14) . . . . ?
C12 Zr1 C21 C22 -149.63(13) . . . . ?
C15 Zr1 C21 C22 -93.41(13) . . . . ?
C13 Zr1 C21 C22 -135.89(12) . . . . ?
C33 Zr1 C21 C22 110.32(17) . . . . ?
C14 Zr1 C21 C22 -102.29(12) . . . . ?
C27 Zr1 C21 C22 36.30(11) . . . . ?
C28 Zr1 C21 C22 74.78(12) . . . . ?
Cl1 Zr1 C21 C1 122.09(13) . . . . ?
Cl2 Zr1 C21 C1 -105.84(13) . . . . ?
C11 Zr1 C21 C1 2.20(13) . . . . ?
C12 Zr1 C21 C1 -24.19(14) . . . . ?
C15 Zr1 C21 C1 32.03(14) . . . . ?
C22 Zr1 C21 C1 125.4(2) . . . . ?
C13 Zr1 C21 C1 -10.45(16) . . . . ?
C33 Zr1 C21 C1 -124.2(2) . . . . ?
C14 Zr1 C21 C1 23.16(16) . . . . ?
C27 Zr1 C21 C1 161.75(17) . . . . ?
C28 Zr1 C21 C1 -159.78(17) . . . . ?
C33 C21 C22 C23 -177.8(2) . . . . ?
C1 C21 C22 C23 16.2(4) . . . . ?
Zr1 C21 C22 C23 108.7(2) . . . . ?
C33 C21 C22 C27 2.9(2) . . . . ?
C1 C21 C22 C27 -163.1(2) . . . . ?
Zr1 C21 C22 C27 -70.58(14) . . . . ?
C33 C21 C22 Zr1 73.48(14) . . . . ?
C1 C21 C22 Zr1 -92.5(2) . . . . ?
Cl1 Zr1 C22 C23 48.10(16) . . . . ?
C21 Zr1 C22 C23 -129.2(2) . . . . ?
Cl2 Zr1 C22 C23 153.16(13) . . . . ?
C11 Zr1 C22 C23 -83.12(16) . . . . ?
C12 Zr1 C22 C23 -97.00(16) . . . . ?
C15 Zr1 C22 C23 -48.98(16) . . . . ?
C13 Zr1 C22 C23 -67.69(18) . . . . ?
C33 Zr1 C22 C23 -168.81(19) . . . . ?
C14 Zr1 C22 C23 -38.41(17) . . . . ?
C27 Zr1 C22 C23 116.0(2) . . . . ?
C28 Zr1 C22 C23 151.49(19) . . . . ?
Cl1 Zr1 C22 C27 -67.94(12) . . . . ?
C21 Zr1 C22 C27 114.74(18) . . . . ?
Cl2 Zr1 C22 C27 37.12(15) . . . . ?
C11 Zr1 C22 C27 160.84(13) . . . . ?
C12 Zr1 C22 C27 146.97(12) . . . . ?
C15 Zr1 C22 C27 -165.02(13) . . . . ?
C13 Zr1 C22 C27 176.27(12) . . . . ?
C33 Zr1 C22 C27 75.15(13) . . . . ?
C14 Zr1 C22 C27 -154.45(12) . . . . ?
C28 Zr1 C22 C27 35.45(12) . . . . ?
Cl1 Zr1 C22 C21 177.32(11) . . . . ?
Cl2 Zr1 C22 C21 -77.62(13) . . . . ?
C11 Zr1 C22 C21 46.10(12) . . . . ?
C12 Zr1 C22 C21 32.23(14) . . . . ?
C15 Zr1 C22 C21 80.24(12) . . . . ?
C13 Zr1 C22 C21 61.53(15) . . . . ?
C33 Zr1 C22 C21 -39.59(12) . . . . ?
C14 Zr1 C22 C21 90.81(13) . . . . ?
C27 Zr1 C22 C21 -114.74(18) . . . . ?
C28 Zr1 C22 C21 -79.29(13) . . . . ?
C27 C22 C23 C24 -2.4(3) . . . . ?
C21 C22 C23 C24 178.4(2) . . . . ?
Zr1 C22 C23 C24 -94.6(2) . . . . ?
C22 C23 C24 C25 1.7(3) . . . . ?
C23 C24 C25 C26 -0.2(3) . . . . ?
C23 C24 C25 C25A -178.4(2) . . . . ?
C26 C25 C25A C25C 14.9(3) . . . . ?
C24 C25 C25A C25C -167.0(2) . . . . ?
C26 C25 C25A C25B -106.3(3) . . . . ?
C24 C25 C25A C25B 71.8(3) . . . . ?
C26 C25 C25A C25D 135.5(2) . . . . ?
C24 C25 C25A C25D -46.3(3) . . . . ?
C24 C25 C26 C27 -0.4(3) . . . . ?
C25A C25 C26 C27 177.76(19) . . . . ?
C25 C26 C27 C28 -177.4(2) . . . . ?
C25 C26 C27 C22 -0.4(3) . . . . ?
C25 C26 C27 Zr1 82.8(2) . . . . ?
C23 C22 C27 C26 1.8(3) . . . . ?
C21 C22 C27 C26 -178.76(18) . . . . ?
Zr1 C22 C27 C26 117.10(18) . . . . ?
C23 C22 C27 C28 179.42(18) . . . . ?
C21 C22 C27 C28 -1.2(2) . . . . ?
Zr1 C22 C27 C28 -65.31(14) . . . . ?
C23 C22 C27 Zr1 -115.27(18) . . . . ?
C21 C22 C27 Zr1 64.14(14) . . . . ?
Cl1 Zr1 C27 C26 -3.03(17) . . . . ?
C21 Zr1 C27 C26 -152.1(2) . . . . ?
Cl2 Zr1 C27 C26 92.13(18) . . . . ?
C11 Zr1 C27 C26 -133.74(18) . . . . ?
C12 Zr1 C27 C26 -160.52(16) . . . . ?
C15 Zr1 C27 C26 -97.53(19) . . . . ?
C22 Zr1 C27 C26 -113.6(2) . . . . ?
C13 Zr1 C27 C26 -123.9(3) . . . . ?
C33 Zr1 C27 C26 166.1(2) . . . . ?
C14 Zr1 C27 C26 -75.3(2) . . . . ?
C28 Zr1 C27 C26 129.9(2) . . . . ?
Cl1 Zr1 C27 C28 -132.95(12) . . . . ?
C21 Zr1 C27 C28 77.96(13) . . . . ?
Cl2 Zr1 C27 C28 -37.79(13) . . . . ?
C11 Zr1 C27 C28 96.34(13) . . . . ?
C12 Zr1 C27 C28 69.56(16) . . . . ?
C15 Zr1 C27 C28 132.55(12) . . . . ?
C22 Zr1 C27 C28 116.45(18) . . . . ?
C13 Zr1 C27 C28 106.1(3) . . . . ?
C33 Zr1 C27 C28 36.19(12) . . . . ?
C14 Zr1 C27 C28 154.80(12) . . . . ?
Cl1 Zr1 C27 C22 110.60(12) . . . . ?
C21 Zr1 C27 C22 -38.48(12) . . . . ?
Cl2 Zr1 C27 C22 -154.24(11) . . . . ?
C11 Zr1 C27 C22 -20.11(14) . . . . ?
C12 Zr1 C27 C22 -46.89(16) . . . . ?
C15 Zr1 C27 C22 16.11(14) . . . . ?
C13 Zr1 C27 C22 -10.3(3) . . . . ?
C33 Zr1 C27 C22 -80.26(13) . . . . ?
C14 Zr1 C27 C22 38.35(17) . . . . ?
C28 Zr1 C27 C22 -116.45(18) . . . . ?
C26 C27 C28 C29 -0.2(4) . . . . ?
C22 C27 C28 C29 -177.5(2) . . . . ?
Zr1 C27 C28 C29 121.6(2) . . . . ?
C26 C27 C28 C33 176.2(2) . . . . ?
C22 C27 C28 C33 -1.0(2) . . . . ?
Zr1 C27 C28 C33 -61.99(14) . . . . ?
C26 C27 C28 Zr1 -121.8(2) . . . . ?
C22 C27 C28 Zr1 60.94(13) . . . . ?
Cl1 Zr1 C28 C29 -81.45(18) . . . . ?
C21 Zr1 C28 C29 151.5(2) . . . . ?
Cl2 Zr1 C28 C29 15.17(18) . . . . ?
C11 Zr1 C28 C29 135.25(18) . . . . ?
C12 Zr1 C28 C29 99.23(19) . . . . ?
C15 Zr1 C28 C29 166.81(17) . . . . ?
C22 Zr1 C28 C29 -166.0(2) . . . . ?
C13 Zr1 C28 C29 81.3(2) . . . . ?
C33 Zr1 C28 C29 113.9(2) . . . . ?
C14 Zr1 C28 C29 161.0(2) . . . . ?
C27 Zr1 C28 C29 -129.3(2) . . . . ?
Cl1 Zr1 C28 C27 47.86(12) . . . . ?
C21 Zr1 C28 C27 -79.20(13) . . . . ?
Cl2 Zr1 C28 C27 144.49(12) . . . . ?
C11 Zr1 C28 C27 -95.44(13) . . . . ?
C12 Zr1 C28 C27 -131.45(12) . . . . ?
C15 Zr1 C28 C27 -63.88(15) . . . . ?
C22 Zr1 C28 C27 -36.65(12) . . . . ?
C13 Zr1 C28 C27 -149.38(15) . . . . ?
C33 Zr1 C28 C27 -116.74(19) . . . . ?
C14 Zr1 C28 C27 -69.7(3) . . . . ?
Cl1 Zr1 C28 C33 164.60(12) . . . . ?
C21 Zr1 C28 C33 37.54(13) . . . . ?
Cl2 Zr1 C28 C33 -98.77(13) . . . . ?
C11 Zr1 C28 C33 21.31(15) . . . . ?
C12 Zr1 C28 C33 -14.71(16) . . . . ?
C15 Zr1 C28 C33 52.87(16) . . . . ?
C22 Zr1 C28 C33 80.09(14) . . . . ?
C13 Zr1 C28 C33 -32.6(2) . . . . ?
C14 Zr1 C28 C33 47.1(3) . . . . ?
C27 Zr1 C28 C33 116.74(19) . . . . ?
C27 C28 C29 C30 175.5(2) . . . . ?
C33 C28 C29 C30 -0.6(3) . . . . ?
Zr1 C28 C29 C30 -86.1(3) . . . . ?
C28 C29 C30 C31 -0.1(3) . . . . ?
C28 C29 C30 C30A 179.9(2) . . . . ?
C29 C30 C30A C30B 120.8(3) . . . . ?
C31 C30 C30A C30B -59.3(3) . . . . ?
C29 C30 C30A C30C 0.8(4) . . . . ?
C31 C30 C30A C30C -179.2(3) . . . . ?
C29 C30 C30A C30D -117.8(3) . . . . ?
C31 C30 C30A C30D 62.2(4) . . . . ?
C29 C30 C31 C32 0.8(4) . . . . ?
C30A C30 C31 C32 -179.2(2) . . . . ?
C30 C31 C32 C33 -0.7(4) . . . . ?
C31 C32 C33 C28 0.0(3) . . . . ?
C31 C32 C33 C21 -178.9(2) . . . . ?
C31 C32 C33 Zr1 93.2(2) . . . . ?
C29 C28 C33 C32 0.7(3) . . . . ?
C27 C28 C33 C32 -176.23(19) . . . . ?
Zr1 C28 C33 C32 119.37(19) . . . . ?
C29 C28 C33 C21 179.79(19) . . . . ?
C27 C28 C33 C21 2.9(2) . . . . ?
Zr1 C28 C33 C21 -61.51(14) . . . . ?
C29 C28 C33 Zr1 -118.7(2) . . . . ?
C27 C28 C33 Zr1 64.40(14) . . . . ?
C22 C21 C33 C32 175.4(2) . . . . ?
C1 C21 C33 C32 -18.4(4) . . . . ?
Zr1 C21 C33 C32 -112.8(2) . . . . ?
C22 C21 C33 C28 -3.6(2) . . . . ?
C1 C21 C33 C28 162.67(19) . . . . ?
Zr1 C21 C33 C28 68.23(15) . . . . ?
C22 C21 C33 Zr1 -71.78(14) . . . . ?
C1 C21 C33 Zr1 94.4(2) . . . . ?
Cl1 Zr1 C33 C32 -136.85(15) . . . . ?
C21 Zr1 C33 C32 127.8(2) . . . . ?
Cl2 Zr1 C33 C32 -36.61(17) . . . . ?
C11 Zr1 C33 C32 84.09(17) . . . . ?
C12 Zr1 C33 C32 51.05(17) . . . . ?
C15 Zr1 C33 C32 103.34(17) . . . . ?
C22 Zr1 C33 C32 168.1(2) . . . . ?
C13 Zr1 C33 C32 45.4(2) . . . . ?
C14 Zr1 C33 C32 81.5(2) . . . . ?
C27 Zr1 C33 C32 -151.6(2) . . . . ?
C28 Zr1 C33 C32 -116.1(2) . . . . ?
Cl1 Zr1 C33 C28 -20.73(16) . . . . ?
C21 Zr1 C33 C28 -116.06(19) . . . . ?
Cl2 Zr1 C33 C28 79.50(13) . . . . ?
C11 Zr1 C33 C28 -159.79(14) . . . . ?
C12 Zr1 C33 C28 167.16(14) . . . . ?
C15 Zr1 C33 C28 -140.54(13) . . . . ?
C22 Zr1 C33 C28 -75.77(14) . . . . ?
C13 Zr1 C33 C28 161.53(12) . . . . ?
C14 Zr1 C33 C28 -162.36(12) . . . . ?
C27 Zr1 C33 C28 -35.48(12) . . . . ?
Cl1 Zr1 C33 C21 95.32(12) . . . . ?
Cl2 Zr1 C33 C21 -164.44(12) . . . . ?
C11 Zr1 C33 C21 -43.74(13) . . . . ?
C12 Zr1 C33 C21 -76.78(13) . . . . ?
C15 Zr1 C33 C21 -24.48(14) . . . . ?
C22 Zr1 C33 C21 40.29(12) . . . . ?
C13 Zr1 C33 C21 -82.41(14) . . . . ?
C14 Zr1 C33 C21 -46.30(16) . . . . ?
C27 Zr1 C33 C21 80.58(13) . . . . ?
C28 Zr1 C33 C21 116.06(19) . . . . ?
